data_4500503
loop_
_publ_author_name
'Gong, Yun'
'Li, Jian'
'Qin, JianBo'
'Wu, Tao'
'Cao, Rong'
'Li, JingHua'

_publ_section_title
;
 Metal(II) Coordination Polymers Derived from Bis-pyridyl-bis-amide
 Ligands and Carboxylates: Syntheses, Topological Structures, and
 Photoluminescence Properties
;
_journal_issue 5
_journal_name_full 'Crystal Growth &amp; Design'
_journal_page_first 1662
_journal_paper_doi 10.1021/cg1016005
_journal_volume 11
_journal_year 2011
_chemical_formula_sum 'C26 H18 N4 O6 Zn'
_chemical_formula_weight 547.81
_chemical_name_systematic
; 
 ? 
;
_space_group_IT_number 14
_symmetry_cell_setting monoclinic
_symmetry_space_group_name_Hall '-P 2yn'
_symmetry_space_group_name_H-M 'P 1 21/n 1'
_atom_sites_solution_hydrogens geom
_atom_sites_solution_primary direct
_atom_sites_solution_secondary difmap
_audit_creation_method SHELXL-97
_cell_angle_alpha 90.00
_cell_angle_beta 106.102(3)
_cell_angle_gamma 90.00
_cell_formula_units_Z 4
_cell_length_a 9.5894(3)
_cell_length_b 18.8609(4)
_cell_length_c 13.2876(4)
_cell_measurement_reflns_used 5220
_cell_measurement_temperature 293(2)
_cell_measurement_theta_max 28.8179
_cell_measurement_theta_min 2.3353
_cell_volume 2308.98(12)
_computing_cell_refinement 'SAINT (Siemens, 1996)'
_computing_data_collection 'SMART (Siemens, 1996)'
_computing_data_reduction 'SAINT (Siemens, 1996)'
_computing_molecular_graphics 'SHELXTL (Sheldrick, 1997)'
_computing_publication_material 'SHELXTL (Sheldrick, 1997)'
_computing_structure_refinement 'SHELXL97 (Sheldrick, 2008)'
_computing_structure_solution 'SHELXS97 (Sheldrick, 2008)'
_diffrn_ambient_temperature 293(2)
_diffrn_measured_fraction_theta_full 0.999
_diffrn_measured_fraction_theta_max 0.999
_diffrn_measurement_device_type 'Bruker P4'
_diffrn_measurement_method '\w scans'
_diffrn_radiation_monochromator graphite
_diffrn_radiation_source 'fine-focus sealed tube'
_diffrn_radiation_type MoK\a
_diffrn_radiation_wavelength 0.71073
_diffrn_reflns_av_R_equivalents 0.0254
_diffrn_reflns_av_sigmaI/netI 0.0408
_diffrn_reflns_limit_h_max 10
_diffrn_reflns_limit_h_min -11
_diffrn_reflns_limit_k_max 22
_diffrn_reflns_limit_k_min -22
_diffrn_reflns_limit_l_max 12
_diffrn_reflns_limit_l_min -15
_diffrn_reflns_number 9065
_diffrn_reflns_theta_full 25.01
_diffrn_reflns_theta_max 25.01
_diffrn_reflns_theta_min 2.34
_exptl_absorpt_coefficient_mu 1.116
_exptl_absorpt_correction_T_max 1.00000
_exptl_absorpt_correction_T_min 0.82135
_exptl_absorpt_correction_type multi-scan
_exptl_absorpt_process_details 'SADABS (Sheldrick, 1996)'
_exptl_crystal_colour Colorless
_exptl_crystal_density_diffrn 1.576
_exptl_crystal_density_method 'not measured'
_exptl_crystal_description Prism
_exptl_crystal_F_000 1120
_exptl_crystal_size_max 0.4500
_exptl_crystal_size_mid 0.3000
_exptl_crystal_size_min 0.2500
_refine_diff_density_max 0.708
_refine_diff_density_min -0.667
_refine_diff_density_rms 0.062
_refine_ls_extinction_method none
_refine_ls_goodness_of_fit_ref 1.000
_refine_ls_hydrogen_treatment none
_refine_ls_matrix_type full
_refine_ls_number_parameters 334
_refine_ls_number_reflns 4067
_refine_ls_number_restraints 0
_refine_ls_restrained_S_all 1.000
_refine_ls_R_factor_all 0.0504
_refine_ls_R_factor_gt 0.0333
_refine_ls_shift/su_max 0.068
_refine_ls_shift/su_mean 0.004
_refine_ls_structure_factor_coef Fsqd
_refine_ls_weighting_details 'calc w=1/[\s^2^(Fo^2^)+(0.0568P)^2^+0.0000P] where P=(Fo^2^+2Fc^2^)/3'
_refine_ls_weighting_scheme calc
_refine_ls_wR_factor_gt 0.0869
_refine_ls_wR_factor_ref 0.0911
_reflns_number_gt 3081
_reflns_number_total 4067
_reflns_threshold_expression >2sigma(I)
_cod_data_source_file cg1016005_si_003.cif
_cod_data_source_block 0629
_cod_depositor_comments
;
The following automatic conversions were performed:

'_symmetry_cell_setting' value 'Monoclinic' changed to 'monoclinic'
according to /home/saulius/struct/CIF-dictionaries/cif_core.dic
dictionary named 'cif_core.dic' version 2.4.1 from 2010-06-29.

Automatic conversion script
Id: cif_fix_values 1715 2011-07-08 13:25:40Z adriana 
;
_cod_original_cell_volume 2308.98(11)
_cod_original_sg_symbol_H-M P2(1)/n
_cod_database_code 4500503

loop_
_symmetry_equiv_pos_as_xyz
'x, y, z'
'-x+1/2, y+1/2, -z+1/2'
'-x, -y, -z'
'x-1/2, -y-1/2, z-1/2'

loop_
_atom_site_label
_atom_site_type_symbol
_atom_site_fract_x
_atom_site_fract_y
_atom_site_fract_z
_atom_site_U_iso_or_equiv
_atom_site_adp_type
_atom_site_occupancy
_atom_site_symmetry_multiplicity
_atom_site_calc_flag
_atom_site_refinement_flags
Zn1 Zn 0.10560(3) 1.097787(16) 0.82993(2) 0.02350(12) Uani 1 1 d .
N1 N 0.2489(2) 1.01485(12) 0.86891(17) 0.0267(5) Uani 1 1 d .
O5 O 0.1592(2) 1.15525(11) 0.72279(16) 0.0409(5) Uani 1 1 d .
O3 O -0.0055(2) 1.14747(12) 0.90920(16) 0.0435(6) Uani 1 1 d .
N2 N 0.5250(2) 0.83819(12) 0.90762(16) 0.0266(5) Uani 1 1 d .
H2 H 0.5525 0.8220 0.9705 0.032 Uiso 1 1 calc R
O1 O 0.5414(2) 0.82179(11) 0.74216(15) 0.0383(5) Uani 1 1 d .
C13 C 1.0288(3) 0.59332(15) 0.9591(2) 0.0293(6) Uani 1 1 d .
N4 N -0.0631(2) 1.04210(12) 0.72795(17) 0.0281(5) Uani 1 1 d .
C3 C 0.4328(3) 0.89668(14) 0.8909(2) 0.0254(6) Uani 1 1 d .
O2 O 1.0652(2) 0.55859(12) 0.89367(15) 0.0431(6) Uani 1 1 d .
N3 N 1.0997(2) 0.58999(12) 1.06325(18) 0.0324(6) Uani 1 1 d .
H3 H 1.0714 0.6194 1.1029 0.039 Uiso 1 1 calc R
C22 C 0.3322(3) 1.23689(14) 0.6963(2) 0.0261(6) Uani 1 1 d .
C16 C 0.0316(3) 1.13660(16) 1.0058(2) 0.0339(7) Uani 1 1 d .
C23 C 0.2781(3) 1.18729(15) 0.7653(2) 0.0310(7) Uani 1 1 d .
C7 C 0.6811(3) 0.74428(14) 0.8717(2) 0.0234(6) Uani 1 1 d .
C6 C 0.5763(3) 0.80382(14) 0.8346(2) 0.0257(6) Uani 1 1 d .
C4 C 0.3857(3) 0.92232(15) 0.9734(2) 0.0304(7) Uani 1 1 d .
H4 H 0.4156 0.9004 1.0385 0.036 Uiso 1 1 calc R
O4 O 0.1344(3) 1.09768(15) 1.0486(2) 0.0814(10) Uani 1 1 d .
C9 C 0.8434(3) 0.66066(14) 0.8268(2) 0.0284(6) Uani 1 1 d .
H9 H 0.8778 0.6385 0.7759 0.034 Uiso 1 1 calc R
C18 C -0.0458(3) 1.17801(15) 1.0710(2) 0.0284(6) Uani 1 1 d .
C10 C 0.9027(3) 0.64366(14) 0.9313(2) 0.0257(6) Uani 1 1 d .
C15 C 1.3022(3) 0.50797(17) 1.0642(2) 0.0384(8) Uani 1 1 d .
H15 H 1.2887 0.5119 0.9924 0.046 Uiso 1 1 calc R
C25 C -0.2607(3) 0.96434(16) 0.7205(2) 0.0355(7) Uani 1 1 d .
H25 H -0.3186 0.9414 0.7560 0.043 Uiso 1 1 calc R
C8 C 0.7341(3) 0.70995(15) 0.7975(2) 0.0309(7) Uani 1 1 d .
H8 H 0.6950 0.7205 0.7269 0.037 Uiso 1 1 calc R
C12 C 0.7332(3) 0.72386(16) 0.9747(2) 0.0360(7) Uani 1 1 d .
H12 H 0.6940 0.7437 1.0249 0.043 Uiso 1 1 calc R
C5 C 0.2952(3) 0.97994(15) 0.9595(2) 0.0304(7) Uani 1 1 d .
H5 H 0.2644 0.9955 1.0162 0.036 Uiso 1 1 calc R
C19 C -0.1572(3) 1.22469(15) 1.0261(2) 0.0325(7) Uani 1 1 d .
H19 H -0.1914 1.2279 0.9535 0.039 Uiso 1 1 calc R
C24 C -0.1485(3) 1.00723(16) 0.7742(2) 0.0347(7) Uani 1 1 d .
H24 H -0.1318 1.0120 0.8463 0.042 Uiso 1 1 calc R
C2 C 0.3875(4) 0.93429(18) 0.7974(2) 0.0456(9) Uani 1 1 d .
H2A H 0.4182 0.9206 0.7398 0.055 Uiso 1 1 calc R
C14 C 1.2128(3) 0.54454(15) 1.1134(2) 0.0288(6) Uani 1 1 d .
C1 C 0.2978(4) 0.99129(18) 0.7906(2) 0.0459(9) Uani 1 1 d .
H1 H 0.2689 1.0153 0.7270 0.055 Uiso 1 1 calc R
C11 C 0.8429(3) 0.67437(17) 1.0045(2) 0.0388(8) Uani 1 1 d .
H11 H 0.8771 0.6615 1.0746 0.047 Uiso 1 1 calc R
C20 C 0.2821(3) 1.23340(15) 0.5881(2) 0.0317(7) Uani 1 1 d .
H20 H 0.2068 1.2026 0.5569 0.038 Uiso 1 1 calc R
C21 C 0.4392(3) 1.28529(17) 0.7409(2) 0.0402(8) Uani 1 1 d .
H21 H 0.4714 1.2894 0.8134 0.048 Uiso 1 1 calc R
C26 C -0.0891(3) 1.03415(16) 0.6246(2) 0.0368(7) Uani 1 1 d .
H26 H -0.0302 1.0585 0.5913 0.044 Uiso 1 1 calc R
C17 C -0.0011(4) 1.17241(17) 1.1792(2) 0.0427(8) Uani 1 1 d .
H17 H 0.0702 1.1396 1.2106 0.051 Uiso 1 1 calc R
O6 O 0.3486(2) 1.17854(11) 0.85787(15) 0.0438(6) Uani 1 1 d .

loop_
_atom_site_aniso_label
_atom_site_aniso_U_11
_atom_site_aniso_U_22
_atom_site_aniso_U_33
_atom_site_aniso_U_23
_atom_site_aniso_U_13
_atom_site_aniso_U_12
Zn1 0.02380(17) 0.02422(18) 0.02410(19) -0.00100(13) 0.00932(13) -0.00028(15)
N1 0.0277(12) 0.0304(13) 0.0236(13) 0.0013(10) 0.0097(10) 0.0040(11)
O5 0.0370(12) 0.0420(13) 0.0487(14) 0.0116(10) 0.0202(10) -0.0047(11)
O3 0.0440(13) 0.0582(15) 0.0297(13) -0.0104(10) 0.0125(10) 0.0146(11)
N2 0.0278(12) 0.0307(13) 0.0206(12) 0.0045(10) 0.0055(10) 0.0102(11)
O1 0.0504(13) 0.0405(12) 0.0219(12) 0.0055(9) 0.0065(9) 0.0167(11)
C13 0.0246(14) 0.0279(16) 0.0328(17) -0.0019(13) 0.0039(12) -0.0005(13)
N4 0.0268(12) 0.0279(13) 0.0298(14) -0.0014(10) 0.0083(10) -0.0022(11)
C3 0.0224(14) 0.0264(15) 0.0272(15) 0.0010(12) 0.0064(11) 0.0003(13)
O2 0.0415(13) 0.0514(14) 0.0342(13) -0.0086(10) 0.0066(10) 0.0186(11)
N3 0.0321(13) 0.0329(14) 0.0297(14) -0.0010(10) 0.0044(11) 0.0146(11)
C22 0.0292(15) 0.0253(15) 0.0282(16) 0.0031(12) 0.0154(12) 0.0013(13)
C16 0.0399(18) 0.0327(17) 0.0348(19) -0.0031(13) 0.0201(14) -0.0005(15)
C23 0.0389(17) 0.0276(16) 0.0339(19) 0.0022(12) 0.0223(14) 0.0039(14)
C7 0.0218(14) 0.0257(15) 0.0209(15) -0.0011(11) 0.0029(11) 0.0002(12)
C6 0.0237(15) 0.0256(15) 0.0263(16) -0.0017(11) 0.0044(12) -0.0017(12)
C4 0.0347(16) 0.0332(17) 0.0246(16) 0.0084(12) 0.0106(13) 0.0058(13)
O4 0.118(3) 0.087(2) 0.0526(17) 0.0197(14) 0.0452(17) 0.0719(19)
C9 0.0313(15) 0.0290(16) 0.0251(16) -0.0060(12) 0.0080(12) 0.0054(13)
C18 0.0353(16) 0.0260(15) 0.0287(16) -0.0035(12) 0.0167(13) -0.0026(13)
C10 0.0236(14) 0.0241(15) 0.0271(16) -0.0024(11) 0.0029(12) 0.0002(12)
C15 0.0380(17) 0.049(2) 0.0292(17) 0.0054(14) 0.0117(13) 0.0125(16)
C25 0.0362(16) 0.0376(18) 0.0331(18) 0.0035(13) 0.0103(13) -0.0113(14)
C8 0.0363(16) 0.0350(17) 0.0180(15) -0.0006(12) 0.0018(12) 0.0049(14)
C12 0.0400(17) 0.0443(19) 0.0252(17) 0.0001(13) 0.0116(13) 0.0164(15)
C5 0.0359(16) 0.0332(16) 0.0265(16) -0.0014(12) 0.0161(13) 0.0032(14)
C19 0.0347(16) 0.0417(18) 0.0213(16) -0.0069(13) 0.0081(13) 0.0015(15)
C24 0.0401(18) 0.0386(18) 0.0252(17) 0.0006(13) 0.0089(13) -0.0091(15)
C2 0.057(2) 0.053(2) 0.0295(18) 0.0074(15) 0.0180(15) 0.0300(19)
C14 0.0281(15) 0.0270(15) 0.0288(17) 0.0002(12) 0.0037(12) 0.0003(13)
C1 0.056(2) 0.054(2) 0.0308(19) 0.0147(15) 0.0179(16) 0.0314(18)
C11 0.0422(18) 0.052(2) 0.0183(16) 0.0036(14) 0.0017(13) 0.0202(16)
C20 0.0303(16) 0.0312(16) 0.0349(18) 0.0021(13) 0.0112(13) -0.0051(13)
C21 0.054(2) 0.048(2) 0.0228(17) 0.0004(14) 0.0171(15) -0.0114(17)
C26 0.0322(16) 0.0472(19) 0.0346(18) -0.0012(14) 0.0153(13) -0.0109(15)
C17 0.053(2) 0.0436(19) 0.0342(19) 0.0076(14) 0.0160(15) 0.0205(17)
O6 0.0694(16) 0.0399(13) 0.0252(13) 0.0038(9) 0.0185(11) -0.0022(12)

loop_
_atom_type_symbol
_atom_type_description
_atom_type_scat_dispersion_real
_atom_type_scat_dispersion_imag
_atom_type_scat_source
C C 0.0033 0.0016 'International Tables Vol C Tables 4.2.6.8 and 6.1.1.4'
H H 0.0000 0.0000 'International Tables Vol C Tables 4.2.6.8 and 6.1.1.4'
N N 0.0061 0.0033 'International Tables Vol C Tables 4.2.6.8 and 6.1.1.4'
O O 0.0106 0.0060 'International Tables Vol C Tables 4.2.6.8 and 6.1.1.4'
Zn Zn 0.2839 1.4301 'International Tables Vol C Tables 4.2.6.8 and 6.1.1.4'

loop_
_geom_angle_atom_site_label_1
_geom_angle_atom_site_label_2
_geom_angle_atom_site_label_3
_geom_angle
_geom_angle_site_symmetry_1
_geom_angle_site_symmetry_3
O3 Zn1 O5 114.88(9) . .
O3 Zn1 N1 131.53(9) . .
O5 Zn1 N1 108.17(9) . .
O3 Zn1 N4 98.78(9) . .
O5 Zn1 N4 96.80(9) . .
N1 Zn1 N4 97.16(9) . .
C1 N1 C5 116.0(2) . .
C1 N1 Zn1 114.44(19) . .
C5 N1 Zn1 129.49(19) . .
C23 O5 Zn1 108.71(18) . .
C16 O3 Zn1 115.88(19) . .
C6 N2 C3 126.9(2) . .
C6 N2 H2 116.6 . .
C3 N2 H2 116.6 . .
O2 C13 N3 122.7(3) . .
O2 C13 C10 122.5(3) . .
N3 C13 C10 114.8(2) . .
C26 N4 C24 117.3(2) . .
C26 N4 Zn1 128.00(19) . .
C24 N4 Zn1 114.59(18) . .
C4 C3 C2 116.1(3) . .
C4 C3 N2 118.8(2) . .
C2 C3 N2 125.0(2) . .
C13 N3 C14 127.9(2) . .
C13 N3 H3 116.0 . .
C14 N3 H3 116.0 . .
C21 C22 C20 118.7(2) . .
C21 C22 C23 119.5(2) . .
C20 C22 C23 121.7(2) . .
O4 C16 O3 122.3(3) . .
O4 C16 C18 120.1(3) . .
O3 C16 C18 117.4(3) . .
O6 C23 O5 123.5(3) . .
O6 C23 C22 120.3(3) . .
O5 C23 C22 116.3(3) . .
C12 C7 C8 118.2(2) . .
C12 C7 C6 124.2(2) . .
C8 C7 C6 117.4(2) . .
O1 C6 N2 121.8(2) . .
O1 C6 C7 120.5(2) . .
N2 C6 C7 117.6(2) . .
C5 C4 C3 120.3(3) . .
C5 C4 H4 119.9 . .
C3 C4 H4 119.9 . .
C8 C9 C10 120.6(2) . .
C8 C9 H9 119.7 . .
C10 C9 H9 119.7 . .
C19 C18 C17 118.4(3) . .
C19 C18 C16 121.7(2) . .
C17 C18 C16 119.8(3) . .
C9 C10 C11 118.2(2) . .
C9 C10 C13 118.2(2) . .
C11 C10 C13 123.6(2) . .
C26 C15 C14 118.4(3) 4_776 .
C26 C15 H15 120.8 4_776 .
C14 C15 H15 120.8 . .
C24 C25 C14 119.9(3) . 4_475
C24 C25 H25 120.1 . .
C14 C25 H25 120.1 4_475 .
C9 C8 C7 121.0(2) . .
C9 C8 H8 119.5 . .
C7 C8 H8 119.5 . .
C7 C12 C11 120.8(3) . .
C7 C12 H12 119.6 . .
C11 C12 H12 119.6 . .
N1 C5 C4 123.5(3) . .
N1 C5 H5 118.2 . .
C4 C5 H5 118.2 . .
C20 C19 C18 120.6(3) 4_586 .
C20 C19 H19 119.7 4_586 .
C18 C19 H19 119.7 . .
N4 C24 C25 123.0(3) . .
N4 C24 H24 118.5 . .
C25 C24 H24 118.5 . .
C1 C2 C3 119.8(3) . .
C1 C2 H2A 120.1 . .
C3 C2 H2A 120.1 . .
C25 C14 N3 117.4(3) 4_776 .
C25 C14 C15 117.4(3) 4_776 .
N3 C14 C15 125.2(3) . .
N1 C1 C2 124.3(3) . .
N1 C1 H1 117.9 . .
C2 C1 H1 117.9 . .
C12 C11 C10 120.8(3) . .
C12 C11 H11 119.6 . .
C10 C11 H11 119.6 . .
C19 C20 C22 120.6(3) 4_685 .
C19 C20 H20 119.7 4_685 .
C22 C20 H20 119.7 . .
C17 C21 C22 120.7(3) 4_685 .
C17 C21 H21 119.7 4_685 .
C22 C21 H21 119.7 . .
N4 C26 C15 124.0(3) . 4_475
N4 C26 H26 118.0 . .
C15 C26 H26 118.0 4_475 .
C21 C17 C18 120.9(3) 4_586 .
C21 C17 H17 119.5 4_586 .
C18 C17 H17 119.5 . .

loop_
_geom_bond_atom_site_label_1
_geom_bond_atom_site_label_2
_geom_bond_distance
_geom_bond_site_symmetry_2
Zn1 O3 1.9350(19) .
Zn1 O5 1.967(2) .
Zn1 N1 2.051(2) .
Zn1 N4 2.084(2) .
N1 C1 1.331(4) .
N1 C5 1.335(3) .
O5 C23 1.276(3) .
O3 C16 1.250(3) .
N2 C6 1.367(3) .
N2 C3 1.393(3) .
N2 H2 0.8600 .
O1 C6 1.228(3) .
C13 O2 1.215(3) .
C13 N3 1.364(3) .
C13 C10 1.500(4) .
N4 C26 1.334(4) .
N4 C24 1.327(3) .
C3 C4 1.384(4) .
C3 C2 1.391(4) .
N3 C14 1.398(3) .
N3 H3 0.8600 .
C22 C21 1.378(4) .
C22 C20 1.385(4) .
C22 C23 1.501(4) .
C16 O4 1.234(4) .
C16 C18 1.506(4) .
C23 O6 1.239(3) .
C7 C12 1.376(4) .
C7 C8 1.388(4) .
C7 C6 1.497(4) .
C4 C5 1.371(4) .
C4 H4 0.9300 .
C9 C8 1.374(4) .
C9 C10 1.385(4) .
C9 H9 0.9300 .
C18 C19 1.385(4) .
C18 C17 1.386(4) .
C10 C11 1.386(4) .
C15 C26 1.377(4) 4_776
C15 C14 1.396(4) .
C15 H15 0.9300 .
C25 C24 1.377(4) .
C25 C14 1.384(4) 4_475
C25 H25 0.9300 .
C8 H8 0.9300 .
C12 C11 1.379(4) .
C12 H12 0.9300 .
C5 H5 0.9300 .
C19 C20 1.382(4) 4_586
C19 H19 0.9300 .
C24 H24 0.9300 .
C2 C1 1.364(4) .
C2 H2A 0.9300 .
C14 C25 1.384(4) 4_776
C1 H1 0.9300 .
C11 H11 0.9300 .
C20 C19 1.382(4) 4_685
C20 H20 0.9300 .
C21 C17 1.377(4) 4_685
C21 H21 0.9300 .
C26 C15 1.377(4) 4_475
C26 H26 0.9300 .
C17 C21 1.377(4) 4_586
C17 H17 0.9300 .
